data_4516558
loop_
_publ_author_name
'Reger, Daniel L.'
'Leitner, Andrew'
'Smith, Mark D.'

_publ_section_title
;
 Homochiral, Helical Coordination Complexes of Lanthanides(III) and
 Mixed-Metal Lanthanides(III): Impact of the 1,8-Naphthalimide
 Supramolecular Tecton on Structure, Magnetic Properties, and Luminescence
;
_journal_issue 11
_journal_name_full 'Crystal Growth &amp; Design'
_journal_page_first 5637
_journal_paper_doi 10.1021/acs.cgd.5b01387
_journal_volume 15
_journal_year 2015
_chemical_absolute_configuration ad
_chemical_formula_moiety 'C122 H85 Dy3 N8 O41, 4(H2 O)'
_chemical_formula_sum 'C122 H93 Dy3 N8 O45'
_chemical_formula_weight 2878.54
_space_group_crystal_system tetragonal
_space_group_IT_number 96
_space_group_name_Hall 'P 4nw 2abw'
_space_group_name_H-M_alt 'P 43 21 2'
_atom_sites_solution_hydrogens geom
_atom_sites_solution_primary direct
_audit_creation_date 2015-03-17
_audit_creation_method
;
Olex2 1.2
(compiled 2015.01.26 svn.r3150 for OlexSys, GUI svn.r4998)
;
_cell_angle_alpha 90
_cell_angle_beta 90
_cell_angle_gamma 90
_cell_formula_units_Z 4
_cell_length_a 14.9189(5)
_cell_length_b 14.9189(5)
_cell_length_c 55.485(4)
_cell_measurement_reflns_used 8783
_cell_measurement_temperature 100(2)
_cell_measurement_theta_max 25.005
_cell_measurement_theta_min 2.425
_cell_volume 12349.5(11)
_computing_cell_refinement 'SAINT v6.45A (Bruker, 2003)'
_computing_data_collection 'SMART v5.631 (Bruker, 2003)'
_computing_data_reduction 'SAINT v6.45A (Bruker, 2003)'
_computing_molecular_graphics 'Olex2 (Dolomanov et al., 2009)'
_computing_publication_material 'Olex2 (Dolomanov et al., 2009)'
_computing_structure_refinement 'XL (Sheldrick, 2008)'
_computing_structure_solution 'ShelXS (Sheldrick, 2008)'
_diffrn_ambient_temperature 100(2)
_diffrn_measured_fraction_theta_full 1.000
_diffrn_measured_fraction_theta_max 0.999
_diffrn_measurement_device_type 'CCD area detector'
_diffrn_measurement_method 'phi and omega scans'
_diffrn_radiation_monochromator graphite
_diffrn_radiation_type MoK\a
_diffrn_radiation_wavelength 0.71073
_diffrn_reflns_av_R_equivalents 0.0929
_diffrn_reflns_av_unetI/netI 0.0601
_diffrn_reflns_Laue_measured_fraction_full 1.000
_diffrn_reflns_Laue_measured_fraction_max 0.999
_diffrn_reflns_limit_h_max 15
_diffrn_reflns_limit_h_min -17
_diffrn_reflns_limit_k_max 17
_diffrn_reflns_limit_k_min -17
_diffrn_reflns_limit_l_max 62
_diffrn_reflns_limit_l_min -66
_diffrn_reflns_number 88923
_diffrn_reflns_point_group_measured_fraction_full 1.000
_diffrn_reflns_point_group_measured_fraction_max 0.998
_diffrn_reflns_theta_full 25.000
_diffrn_reflns_theta_max 25.049
_diffrn_reflns_theta_min 1.413
_diffrn_source_current 35.0
_diffrn_source_power 1.575
_diffrn_source_voltage 45.0
_exptl_absorpt_coefficient_mu 1.888
_exptl_absorpt_correction_type none
_exptl_crystal_colour 'pale yellow'
_exptl_crystal_density_diffrn 1.548
_exptl_crystal_description pyramid
_exptl_crystal_F_000 5756
_exptl_crystal_size_max 0.4
_exptl_crystal_size_mid 0.35
_exptl_crystal_size_min 0.3
_refine_diff_density_max 1.687
_refine_diff_density_min -1.589
_refine_diff_density_rms 0.147
_refine_ls_abs_structure_details
;
 Flack x determined using 3893 quotients [(I+)-(I-)]/[(I+)+(I-)]
 (Parsons, Flack and Wagner, Acta Cryst. B69 (2013) 249-259).
;
_refine_ls_abs_structure_Flack 0.012(5)
_refine_ls_extinction_method none
_refine_ls_goodness_of_fit_ref 1.133
_refine_ls_hydrogen_treatment constr
_refine_ls_matrix_type full
_refine_ls_number_parameters 787
_refine_ls_number_reflns 10917
_refine_ls_number_restraints 76
_refine_ls_restrained_S_all 1.139
_refine_ls_R_factor_all 0.0592
_refine_ls_R_factor_gt 0.0539
_refine_ls_shift/su_max 0.000
_refine_ls_shift/su_mean 0.000
_refine_ls_structure_factor_coef Fsqd
_refine_ls_weighting_details 'w=1/[\s^2^(Fo^2^)+(0.0547P)^2^+32.5376P] where P=(Fo^2^+2Fc^2^)/3'
_refine_ls_weighting_scheme calc
_refine_ls_wR_factor_gt 0.1223
_refine_ls_wR_factor_ref 0.1243
_reflns_Friedel_coverage 0.739
_reflns_Friedel_fraction_full 1.000
_reflns_Friedel_fraction_max 0.998
_reflns_number_gt 10058
_reflns_number_total 10917
_reflns_threshold_expression 'I > 2\s(I)'
_cod_data_source_file cg5b01387_si_002.cif
_cod_data_source_block 7
_cod_original_cell_volume 12349.5(12)
_cod_database_code 4516558
_shelxl_version_number 2014/6
_shelx_space_group_comment
;
The symmetry employed for this shelxl refinement is uniquely defined
by the following loop, which should always be used as a source of
symmetry information in preference to the above space-group names.
They are only intended as comments.
;
_olex2_refinement_description
;
1. Fixed Uiso
 At 1.2 times of:
  All C(H) groups, All C(H,H) groups
 At 1.5 times of:
  All C(H,H,H) groups
2. Shared sites
{C13C, C13Z}
3. Restrained distances
 C14C-O3C = C14Z-O3Z
 1.45 with sigma of 0.01
 O6-C1S
 1.45 with sigma of 0.01
 C1S-C2S
 1.54 with sigma of 0.02
 C1BA-C1BB
 0.25 with sigma of 0.02
 O1A-O3Z_$1
 2.7 with sigma of 0.02
 C13C-C14C \\sim C13Z-C14Z
 with sigma of 0.01
 O1BB-C1BB \\sim O1BA-C1BA
 with sigma of 0.015
 N1B-C1BA \\sim N1B-C1BB
 with sigma of 0.01
 C2B-C1BA \\sim C2B-C1BB
 with sigma of 0.01
4. Uiso/Uaniso restraints and constraints
Uanis(N1A) \\sim Ueq, Uanis(C5C) \\sim Ueq, Uanis(C9C) \\sim Ueq, Uanis(C4D)
\\sim Ueq, Uanis(C2D) \\sim Ueq, Uanis(C9A) \\sim Ueq, Uanis(C4C) \\sim Ueq,
Uanis(O5A) \\sim Ueq, Uanis(O3D) \\sim Ueq, Uanis(C3D) \\sim Ueq, Uanis(C10C)
\\sim Ueq: with sigma of 0.005 and sigma for terminal atoms of 0.02
Uiso(C13C) = Uiso(C13Z)
Uiso(C14C) = Uiso(O3C) = Uiso(C14Z) = Uiso(O3Z)
Uanis(O1BA) = Uanis(O1BB)
Uiso(C1BA) = Uiso(C1BB)
5. Others
 Fixed Sof: C1BA(0.5) C1BB(0.5) O1BA(0.5) O1BB(0.5) C13C(0.5) H13C(0.5)
 C14C(0.5) H14E(0.5) H14F(0.5) O3C(0.5) C13Z(0.5) H13Z(0.5) C14Z(0.5) H14G(0.5)
 H14H(0.5) O3Z(0.5) O6(0.5) C1S(0.5) H1SA(0.5) H1SB(0.5) C2S(0.5) H2SA(0.5)
 H2SB(0.5) H2SC(0.5)
6.a Ternary CH refined with riding coordinates:
 C13A(H13A), C13B(H13B), C13C(H13C), C13Z(H13Z), C13D(H13D)
6.b Secondary CH2 refined with riding coordinates:
 C14A(H14A,H14B), C14B(H14C,H14D), C14C(H14E,H14F), C14Z(H14G,H14H), C14D(H14I,
 H14J), C1S(H1SA,H1SB)
6.c Aromatic/amide H refined with riding coordinates:
 C6A(H6A), C7A(H7A), C8A(H8A), C10A(H10A), C11A(H11A), C12A(H12A), C6B(H6B),
 C7B(H7B), C8B(H8B), C10B(H10B), C11B(H11B), C12B(H12B), C6C(H6C), C7C(H7C),
 C8C(H8C), C10C(H10C), C11C(H11C), C12C(H12C), C6D(H6D), C7D(H7D), C8D(H8D),
 C10D(H10D), C11D(H11D), C12D(H12D)
6.d Idealised Me refined with riding coordinates:
 C2S(H2SA,H2SB,H2SC)
;
_olex2_submission_special_instructions 'No special instructions were received'

loop_
_space_group_symop_operation_xyz
'x, y, z'
'-y+1/2, x+1/2, z+3/4'
'-x, -y, z+1/2'
'y+1/2, -x+1/2, z+1/4'
'x+1/2, -y+1/2, -z+1/4'
'-x+1/2, y+1/2, -z+3/4'
'y, x, -z'
'-y, -x, -z+1/2'

loop_
_atom_site_label
_atom_site_type_symbol
_atom_site_fract_x
_atom_site_fract_y
_atom_site_fract_z
_atom_site_U_iso_or_equiv
_atom_site_adp_type
_atom_site_occupancy
_atom_site_site_symmetry_order
_atom_site_calc_flag
_atom_site_refinement_flags_posn
_atom_site_refinement_flags_adp
_atom_site_refinement_flags_occupancy
_atom_site_disorder_assembly
_atom_site_disorder_group
Dy1 Dy 0.58518(3) 0.43580(3) 0.20123(2) 0.02026(14) Uani 1 1 d . . . . .
Dy2 Dy 0.44291(3) 0.55709(3) 0.2500 0.02333(19) Uani 1 2 d S T P . .
C1A C 0.1691(8) 0.3434(9) 0.18577(19) 0.026(3) Uani 1 1 d . . . . .
C2A C 0.0768(8) 0.3685(8) 0.18049(18) 0.025(3) Uani 1 1 d . . . . .
C3A C 0.0509(8) 0.4586(8) 0.18085(18) 0.027(3) Uani 1 1 d . . . . .
C4A C 0.1150(8) 0.5280(8) 0.18422(19) 0.024(3) Uani 1 1 d . . . . .
C5A C 0.2101(9) 0.5050(8) 0.1873(2) 0.025(3) Uani 1 1 d . . . . .
C6A C 0.0144(9) 0.3029(10) 0.1759(2) 0.037(3) Uani 1 1 d . . . . .
H6A H 0.0328 0.2419 0.1758 0.044 Uiso 1 1 calc R . . . .
C7A C -0.0758(9) 0.3237(10) 0.1715(2) 0.039(3) Uani 1 1 d . . . . .
H7A H -0.1182 0.2776 0.1685 0.046 Uiso 1 1 calc R . . . .
C8A C -0.1019(9) 0.4121(11) 0.1717(2) 0.042(4) Uani 1 1 d . . . . .
H8A H -0.1625 0.4266 0.1682 0.050 Uiso 1 1 calc R . . . .
C9A C -0.0404(8) 0.4824(9) 0.1770(2) 0.030(3) Uani 1 1 d . U . . .
C10A C -0.0641(9) 0.5728(10) 0.1768(2) 0.042(3) Uani 1 1 d . . . . .
H10A H -0.1246 0.5890 0.1737 0.050 Uiso 1 1 calc R . . . .
C11A C -0.0026(10) 0.6382(10) 0.1810(2) 0.040(4) Uani 1 1 d . . . . .
H11A H -0.0207 0.6993 0.1815 0.048 Uiso 1 1 calc R . . . .
C12A C 0.0873(9) 0.6154(9) 0.1847(2) 0.031(3) Uani 1 1 d . . . . .
H12A H 0.1300 0.6614 0.1875 0.038 Uiso 1 1 calc R . . . .
C13A C 0.3231(7) 0.3915(8) 0.19459(18) 0.020(2) Uani 1 1 d . . . . .
H13A H 0.3245 0.3276 0.2000 0.023 Uiso 1 1 calc R . . . .
C14A C 0.3823(7) 0.3984(8) 0.17231(18) 0.026(3) Uani 1 1 d . . . . .
H14A H 0.3544 0.3652 0.1588 0.031 Uiso 1 1 calc R . . . .
H14B H 0.3881 0.4620 0.1675 0.031 Uiso 1 1 calc R . . . .
C15A C 0.3577(8) 0.4483(8) 0.2155(2) 0.025(3) Uani 1 1 d . . . . .
N1A N 0.2308(6) 0.4137(6) 0.18963(14) 0.021(2) Uani 1 1 d . U . . .
O1A O 0.1964(6) 0.2666(6) 0.18670(15) 0.039(2) Uani 1 1 d D . . . .
O2A O 0.2702(6) 0.5600(6) 0.18831(13) 0.0335(19) Uani 1 1 d . . . . .
O3A O 0.4692(5) 0.3620(6) 0.17724(13) 0.0285(19) Uani 1 1 d . . . . .
O4A O 0.4404(5) 0.4698(5) 0.21496(12) 0.0237(17) Uani 1 1 d . . . . .
O5A O 0.3110(6) 0.4683(6) 0.23304(13) 0.032(2) Uani 1 1 d . U . . .
C1BA C 0.3832(14) 0.8484(13) 0.1909(4) 0.054(5) Uiso 0.5 1 d D . . . .
C1BB C 0.3823(14) 0.8519(13) 0.1862(4) 0.054(5) Uiso 0.5 1 d D . . . .
C2B C 0.4008(10) 0.9465(9) 0.1935(3) 0.045(4) Uani 1 1 d D . . . .
C3B C 0.4900(10) 0.9794(9) 0.1941(2) 0.033(3) Uani 1 1 d . . . . .
C4B C 0.5629(9) 0.9200(8) 0.19126(18) 0.030(3) Uani 1 1 d . . . . .
C5B C 0.5450(10) 0.8241(9) 0.18656(19) 0.033(3) Uani 1 1 d . . . . .
C6B C 0.3294(11) 1.0043(12) 0.1953(3) 0.061(5) Uani 1 1 d . . . . .
H6B H 0.2698 0.9824 0.1943 0.073 Uiso 1 1 calc R . . . .
C7B C 0.3455(13) 1.0954(11) 0.1986(3) 0.056(5) Uani 1 1 d . . . . .
H7B H 0.2962 1.1351 0.2005 0.068 Uiso 1 1 calc R . . . .
C8B C 0.4292(14) 1.1283(9) 0.1992(2) 0.056(5) Uani 1 1 d . . . . .
H8B H 0.4384 1.1908 0.2014 0.067 Uiso 1 1 calc R . . . .
C9B C 0.5047(11) 1.0703(9) 0.1966(2) 0.043(4) Uani 1 1 d . . . . .
C10B C 0.5948(14) 1.1019(11) 0.1973(2) 0.058(5) Uani 1 1 d . . . . .
H10B H 0.6063 1.1640 0.1993 0.069 Uiso 1 1 calc R . . . .
C11B C 0.6629(13) 1.0449(12) 0.1951(2) 0.057(5) Uani 1 1 d . . . . .
H11B H 0.7227 1.0668 0.1955 0.069 Uiso 1 1 calc R . . . .
C12B C 0.6467(9) 0.9510(9) 0.1923(2) 0.034(3) Uani 1 1 d . . . . .
H12B H 0.6957 0.9107 0.1911 0.041 Uiso 1 1 calc R . . . .
C13B C 0.4413(10) 0.7008(8) 0.1778(2) 0.035(3) Uani 1 1 d . . . . .
H13B H 0.3754 0.6905 0.1796 0.042 Uiso 1 1 calc R . . . .
C14B C 0.4636(13) 0.6834(9) 0.1522(2) 0.059(5) Uani 1 1 d . . . . .
H14C H 0.5263 0.7016 0.1490 0.071 Uiso 1 1 calc R . . . .
H14D H 0.4583 0.6184 0.1488 0.071 Uiso 1 1 calc R . . . .
C15B C 0.4895(9) 0.6336(7) 0.19518(19) 0.028(3) Uani 1 1 d . . . . .
N1B N 0.4588(7) 0.7949(6) 0.18494(18) 0.030(3) Uani 1 1 d D . . . .
O1BA O 0.3123(16) 0.811(2) 0.1945(5) 0.062(6) Uani 0.5 1 d D . . . .
O1BB O 0.3071(15) 0.825(2) 0.1821(5) 0.062(6) Uani 0.5 1 d D . . . .
O2B O 0.6061(7) 0.7690(6) 0.18503(16) 0.043(2) Uani 1 1 d . . . . .
O3B O 0.4056(10) 0.7312(9) 0.1370(2) 0.087(4) Uani 1 1 d . . . . .
O4B O 0.5345(5) 0.5733(5) 0.18674(13) 0.0274(18) Uani 1 1 d . . . . .
O5B O 0.4745(6) 0.6487(6) 0.21735(14) 0.039(2) Uani 1 1 d . . . . .
C1C C 0.7218(9) 0.1470(10) 0.1343(2) 0.038(4) Uani 1 1 d . . . . .
C2C C 0.6897(9) 0.0557(10) 0.1310(2) 0.037(3) Uani 1 1 d . . . . .
C3C C 0.5957(9) 0.0392(9) 0.1319(2) 0.034(3) Uani 1 1 d . . . . .
C4C C 0.5345(8) 0.1088(9) 0.1349(2) 0.031(3) Uani 1 1 d . U . . .
C5C C 0.5676(9) 0.2018(8) 0.13693(18) 0.027(3) Uani 1 1 d . U . . .
C6C C 0.7484(11) -0.0147(12) 0.1271(2) 0.049(4) Uani 1 1 d . . . . .
H6C H 0.8110 -0.0037 0.1261 0.058 Uiso 1 1 calc R . . . .
C7C C 0.7150(14) -0.1032(12) 0.1245(2) 0.060(5) Uani 1 1 d . . . . .
H7C H 0.7554 -0.1514 0.1218 0.072 Uiso 1 1 calc R . . . .
C8C C 0.6260(13) -0.1192(11) 0.1257(3) 0.055(4) Uani 1 1 d . . . . .
H8C H 0.6049 -0.1789 0.1239 0.066 Uiso 1 1 calc R . . . .
C9C C 0.5633(10) -0.0494(9) 0.1297(2) 0.037(3) Uani 1 1 d . U . . .
C10C C 0.4717(10) -0.0664(11) 0.1311(2) 0.042(3) Uani 1 1 d . U . . .
H10C H 0.4499 -0.1259 0.1293 0.051 Uiso 1 1 calc R . . . .
C11C C 0.4126(10) 0.0034(12) 0.1348(2) 0.049(4) Uani 1 1 d . . . . .
H11C H 0.3502 -0.0083 0.1363 0.059 Uiso 1 1 calc R . . . .
C12C C 0.4445(9) 0.0909(11) 0.13653(19) 0.041(4) Uani 1 1 d . . . . .
H12C H 0.4034 0.1388 0.1388 0.050 Uiso 1 1 calc R . . . .
C13C C 0.6911(10) 0.3080(9) 0.1373(2) 0.040(3) Uiso 0.5 1 d D . . A 1
H13C H 0.7575 0.3024 0.1393 0.048 Uiso 0.5 1 calc R . . A 1
C14C C 0.678(4) 0.358(2) 0.1150(6) 0.091(5) Uiso 0.5 1 d D . . A 1
H14E H 0.7134 0.3286 0.1022 0.110 Uiso 0.5 1 calc R . . A 1
H14F H 0.6143 0.3542 0.1104 0.110 Uiso 0.5 1 calc R . . A 1
O3C O 0.7029(19) 0.452(2) 0.1152(5) 0.091(5) Uiso 0.5 1 d D . . A 1
C13Z C 0.6911(10) 0.3080(9) 0.1373(2) 0.040(3) Uiso 0.5 1 d D . . A 2
H13Z H 0.7575 0.3025 0.1393 0.048 Uiso 0.5 1 calc R . . A 2
C14Z C 0.678(3) 0.361(3) 0.1154(5) 0.091(5) Uiso 0.5 1 d D . . A 2
H14G H 0.6190 0.3473 0.1082 0.110 Uiso 0.5 1 calc R . . A 2
H14H H 0.6804 0.4256 0.1192 0.110 Uiso 0.5 1 calc R . . A 2
O3Z O 0.7492(19) 0.3375(18) 0.0988(4) 0.091(5) Uiso 0.5 1 d D . . A 2
C15C C 0.6580(8) 0.3543(9) 0.16044(19) 0.027(3) Uani 1 1 d . . . . .
N1C N 0.6582(7) 0.2168(7) 0.13575(16) 0.032(3) Uani 1 1 d . . . . .
O1C O 0.8027(7) 0.1667(8) 0.13445(19) 0.060(3) Uani 1 1 d . . . . .
O2C O 0.5170(6) 0.2660(7) 0.13959(14) 0.039(2) Uani 1 1 d . . . . .
O4C O 0.6413(6) 0.4353(7) 0.16029(13) 0.041(2) Uani 1 1 d . . . . .
O5C O 0.6462(5) 0.3078(6) 0.17915(13) 0.0267(19) Uani 1 1 d . . . . .
C1D C 0.9135(9) 0.4897(9) 0.24148(19) 0.032(3) Uani 1 1 d . . . . .
C2D C 0.9767(7) 0.4142(8) 0.24105(18) 0.024(3) Uani 1 1 d . U . . .
C3D C 0.9471(8) 0.3269(8) 0.23550(19) 0.026(3) Uani 1 1 d . U . . .
C4D C 0.8556(8) 0.3103(8) 0.22873(18) 0.025(3) Uani 1 1 d . U . . .
C5D C 0.7925(7) 0.3854(8) 0.22889(18) 0.021(3) Uani 1 1 d . . . . .
C6D C 1.0665(8) 0.4308(10) 0.2469(2) 0.036(3) Uani 1 1 d . . . . .
H6D H 1.0866 0.4895 0.2508 0.044 Uiso 1 1 calc R . . . .
C7D C 1.1255(9) 0.3582(12) 0.2468(2) 0.047(4) Uani 1 1 d . . . . .
H7D H 1.1868 0.3680 0.2506 0.057 Uiso 1 1 calc R . . . .
C8D C 1.0969(10) 0.2719(11) 0.2413(2) 0.045(4) Uani 1 1 d . . . . .
H8D H 1.1386 0.2238 0.2416 0.054 Uiso 1 1 calc R . . . .
C9D C 1.0081(9) 0.2554(10) 0.2354(2) 0.037(3) Uani 1 1 d . . . . .
C10D C 0.9780(10) 0.1707(10) 0.2280(2) 0.040(3) Uani 1 1 d . . . . .
H10D H 1.0187 0.1218 0.2277 0.048 Uiso 1 1 calc R . . . .
C11D C 0.8912(9) 0.1576(10) 0.2213(2) 0.043(4) Uani 1 1 d . . . . .
H11D H 0.8715 0.1000 0.2162 0.051 Uiso 1 1 calc R . . . .
C12D C 0.8306(8) 0.2303(9) 0.2218(2) 0.029(3) Uani 1 1 d . . . . .
H12D H 0.7702 0.2208 0.2171 0.035 Uiso 1 1 calc R . . . .
C13D C 0.7559(8) 0.5413(8) 0.2394(2) 0.032(3) Uani 1 1 d . . . . .
H13D H 0.7819 0.5843 0.2514 0.038 Uiso 1 1 calc R . . . .
C14D C 0.7420(8) 0.5936(8) 0.21579(18) 0.027(3) Uani 1 1 d . . . . .
H14I H 0.6956 0.6402 0.2181 0.032 Uiso 1 1 calc R . . . .
H14J H 0.7986 0.6236 0.2111 0.032 Uiso 1 1 calc R . . . .
C15D C 0.6706(7) 0.5052(6) 0.25034(19) 0.018(2) Uani 1 1 d . . . . .
N1D N 0.8220(6) 0.4674(7) 0.23655(17) 0.024(2) Uani 1 1 d . . . . .
O1D O 0.9342(5) 0.5678(6) 0.24518(13) 0.0327(19) Uani 1 1 d . . . . .
O2D O 0.7142(5) 0.3759(5) 0.22354(13) 0.0250(19) Uani 1 1 d . . . . .
O3D O 0.7149(5) 0.5337(5) 0.19723(12) 0.0244(18) Uani 1 1 d . U . . .
O4D O 0.5978(5) 0.5190(5) 0.23843(12) 0.0215(17) Uani 1 1 d . . . . .
O5D O 0.6747(5) 0.4683(5) 0.27030(11) 0.0208(17) Uani 1 1 d . . . . .
O6 O 0.3324(14) 0.6711(14) 0.2566(3) 0.048(5) Uiso 0.5 1 d D . . B -1
C1S C 0.293(3) 0.742(3) 0.2422(8) 0.121(19) Uiso 0.5 1 d D . . B -1
H1SA H 0.2269 0.7395 0.2426 0.145 Uiso 0.5 1 calc R . . B -1
H1SB H 0.3136 0.7385 0.2252 0.145 Uiso 0.5 1 calc R . . B -1
C2S C 0.328(4) 0.826(4) 0.2542(12) 0.17(3) Uiso 0.5 1 d D . . B -1
H2SA H 0.3590 0.8095 0.2691 0.260 Uiso 0.5 1 calc R . . B -1
H2SB H 0.2771 0.8652 0.2580 0.260 Uiso 0.5 1 calc R . . B -1
H2SC H 0.3690 0.8566 0.2433 0.260 Uiso 0.5 1 calc R . . B -1
O7 O 0.7262(7) 0.6561(7) 0.16228(17) 0.047(3) Uani 1 1 d . . . . .
O8 O 0.2228(15) 0.8421(14) 0.1360(4) 0.147(7) Uiso 1 1 d . . . . .

loop_
_atom_site_aniso_label
_atom_site_aniso_U_11
_atom_site_aniso_U_22
_atom_site_aniso_U_33
_atom_site_aniso_U_23
_atom_site_aniso_U_13
_atom_site_aniso_U_12
Dy1 0.0239(3) 0.0229(3) 0.0139(2) 0.0000(2) -0.00107(19) 0.0007(2)
Dy2 0.0240(3) 0.0240(3) 0.0220(4) -0.0014(2) -0.0014(2) 0.0045(4)
C1A 0.034(7) 0.035(8) 0.010(5) 0.001(5) -0.005(5) -0.006(6)
C2A 0.023(7) 0.038(7) 0.013(5) -0.003(5) 0.000(5) -0.004(6)
C3A 0.024(6) 0.047(8) 0.011(5) 0.008(5) 0.001(5) 0.003(6)
C4A 0.019(6) 0.040(8) 0.011(5) -0.001(5) 0.000(5) 0.002(5)
C5A 0.029(7) 0.028(7) 0.019(6) 0.004(5) -0.008(5) 0.007(6)
C6A 0.040(8) 0.048(9) 0.024(7) 0.011(6) -0.013(6) -0.007(7)
C7A 0.035(8) 0.061(10) 0.019(6) 0.004(6) -0.007(6) -0.015(7)
C8A 0.019(6) 0.071(11) 0.035(7) 0.017(7) -0.001(5) -0.007(7)
C9A 0.031(6) 0.043(6) 0.017(5) 0.007(4) -0.003(4) 0.000(5)
C10A 0.028(7) 0.073(11) 0.024(6) -0.009(6) -0.006(5) 0.014(8)
C11A 0.054(10) 0.046(9) 0.020(7) 0.001(6) -0.002(6) 0.002(8)
C12A 0.029(7) 0.044(8) 0.021(6) -0.010(5) 0.000(5) 0.008(6)
C13A 0.012(5) 0.026(6) 0.020(6) 0.000(4) 0.003(4) 0.000(5)
C14A 0.030(7) 0.031(7) 0.017(5) -0.009(5) -0.009(5) 0.014(5)
C15A 0.032(7) 0.015(6) 0.029(6) 0.002(5) -0.008(5) -0.001(5)
N1A 0.027(4) 0.028(4) 0.007(3) -0.005(3) 0.001(3) 0.005(4)
O1A 0.051(6) 0.031(6) 0.036(5) -0.001(4) -0.018(4) -0.004(5)
O2A 0.033(5) 0.039(5) 0.028(4) -0.007(4) -0.002(4) 0.003(5)
O3A 0.017(4) 0.047(5) 0.021(4) -0.007(4) -0.009(3) 0.006(4)
O4A 0.024(4) 0.029(4) 0.019(4) 0.002(3) 0.003(3) 0.006(4)
O5A 0.032(4) 0.050(5) 0.016(3) -0.007(3) 0.006(3) -0.001(3)
C2B 0.053(9) 0.029(7) 0.053(9) -0.006(7) 0.000(7) 0.019(8)
C3B 0.055(9) 0.030(7) 0.015(6) 0.003(5) -0.005(6) -0.001(7)
C4B 0.049(8) 0.034(7) 0.008(5) 0.001(5) 0.003(5) 0.005(7)
C5B 0.050(9) 0.039(8) 0.010(6) 0.006(5) -0.001(5) 0.002(7)
C6B 0.046(10) 0.073(13) 0.064(11) -0.007(9) 0.008(8) 0.017(9)
C7B 0.081(13) 0.049(10) 0.039(9) -0.014(8) -0.009(9) 0.037(9)
C8B 0.121(16) 0.022(7) 0.024(7) 0.005(5) -0.005(9) 0.020(10)
C9B 0.081(11) 0.029(8) 0.018(6) 0.006(6) 0.000(6) 0.006(8)
C10B 0.121(16) 0.040(9) 0.012(6) 0.003(6) -0.020(8) -0.013(10)
C11B 0.092(13) 0.071(12) 0.009(6) 0.001(7) -0.011(7) -0.032(11)
C12B 0.050(9) 0.037(8) 0.016(6) -0.002(6) -0.004(5) -0.004(7)
C13B 0.051(9) 0.027(7) 0.026(6) 0.008(5) -0.012(6) 0.002(7)
C14B 0.107(15) 0.030(8) 0.040(8) 0.011(6) -0.036(9) -0.002(8)
C15B 0.054(8) 0.008(6) 0.021(6) 0.004(5) -0.013(5) -0.006(6)
N1B 0.038(7) 0.020(5) 0.031(6) 0.012(4) -0.004(5) 0.011(5)
O1BA 0.061(9) 0.048(12) 0.08(2) 0.017(15) 0.027(13) -0.006(8)
O1BB 0.061(9) 0.048(12) 0.08(2) 0.017(15) 0.027(13) -0.006(8)
O2B 0.046(6) 0.045(6) 0.038(5) -0.013(4) -0.011(4) 0.007(5)
O3B 0.130(12) 0.079(9) 0.053(7) 0.028(6) -0.054(8) -0.019(8)
O4B 0.041(5) 0.018(4) 0.024(4) 0.007(3) -0.002(3) 0.004(4)
O5B 0.060(7) 0.038(5) 0.019(4) -0.008(4) -0.011(4) 0.020(5)
C1C 0.027(8) 0.077(11) 0.010(6) -0.011(6) 0.006(5) -0.013(7)
C2C 0.046(8) 0.045(8) 0.021(6) -0.005(6) 0.003(5) -0.002(8)
C3C 0.047(8) 0.039(8) 0.017(6) 0.005(5) 0.000(5) 0.002(7)
C4C 0.033(5) 0.041(6) 0.018(5) -0.004(4) 0.004(4) -0.004(5)
C5C 0.029(5) 0.040(5) 0.012(4) 0.000(4) 0.001(4) -0.002(5)
C6C 0.048(10) 0.069(12) 0.029(8) -0.003(7) 0.007(7) 0.018(9)
C7C 0.095(15) 0.066(12) 0.019(7) -0.001(7) 0.004(8) 0.031(11)
C8C 0.086(14) 0.043(10) 0.035(9) 0.001(7) 0.009(8) -0.003(9)
C9C 0.050(6) 0.043(6) 0.017(4) 0.009(4) -0.004(4) -0.001(5)
C10C 0.052(6) 0.049(6) 0.027(5) 0.006(5) -0.002(4) -0.010(5)
C11C 0.044(9) 0.086(12) 0.016(6) 0.014(7) -0.008(6) -0.033(9)
C12C 0.034(7) 0.081(11) 0.008(5) 0.002(6) -0.003(5) -0.009(8)
C15C 0.026(7) 0.039(8) 0.017(6) -0.005(5) -0.004(5) -0.009(6)
N1C 0.036(6) 0.046(7) 0.014(5) -0.013(5) 0.005(4) -0.010(5)
O1C 0.037(6) 0.083(9) 0.061(7) -0.038(6) 0.014(5) -0.002(6)
O2C 0.042(6) 0.062(7) 0.012(4) -0.009(4) -0.006(4) 0.008(5)
O4C 0.066(6) 0.047(6) 0.010(4) 0.001(4) 0.017(4) -0.002(5)
O5C 0.026(5) 0.044(5) 0.010(4) -0.001(4) 0.003(3) -0.004(4)
C1D 0.039(8) 0.045(8) 0.010(5) 0.008(5) 0.002(5) -0.004(7)
C2D 0.026(5) 0.034(5) 0.011(4) 0.004(4) -0.002(4) 0.005(4)
C3D 0.026(5) 0.034(5) 0.018(4) 0.005(4) 0.009(4) 0.002(5)
C4D 0.029(5) 0.032(5) 0.014(4) 0.005(4) 0.007(4) 0.002(4)
C5D 0.020(7) 0.032(7) 0.011(5) 0.005(5) 0.003(4) -0.006(5)
C6D 0.029(7) 0.058(8) 0.022(6) 0.001(6) 0.004(5) 0.007(7)
C7D 0.025(7) 0.098(14) 0.019(7) 0.013(8) 0.003(5) 0.009(8)
C8D 0.048(9) 0.061(10) 0.025(7) 0.009(6) 0.010(6) 0.010(8)
C9D 0.030(8) 0.059(10) 0.022(7) 0.016(6) 0.003(5) 0.014(7)
C10D 0.047(9) 0.039(9) 0.034(7) 0.016(6) 0.008(6) 0.016(7)
C11D 0.027(8) 0.054(10) 0.047(9) -0.004(7) -0.007(6) 0.008(7)
C12D 0.029(7) 0.035(8) 0.024(6) 0.009(5) -0.002(5) 0.009(6)
C13D 0.020(6) 0.022(7) 0.053(8) -0.001(6) 0.006(6) 0.001(5)
C14D 0.031(7) 0.030(7) 0.019(6) -0.001(5) 0.003(5) 0.002(5)
C15D 0.031(7) 0.007(5) 0.018(5) -0.004(4) 0.009(5) 0.004(4)
N1D 0.019(5) 0.029(6) 0.023(5) 0.001(4) -0.002(4) -0.003(4)
O1D 0.032(5) 0.040(5) 0.026(5) -0.002(4) 0.006(4) -0.007(5)
O2D 0.030(5) 0.030(5) 0.015(4) -0.002(3) 0.001(3) 0.002(4)
O3D 0.031(4) 0.034(4) 0.008(3) 0.000(3) -0.001(3) 0.000(3)
O4D 0.031(5) 0.024(4) 0.009(3) -0.003(3) -0.002(3) 0.000(3)
O5D 0.032(5) 0.023(4) 0.008(3) -0.002(3) -0.003(3) 0.003(3)
O7 0.045(6) 0.051(6) 0.046(6) 0.021(5) 0.007(5) 0.001(5)

loop_
_atom_type_symbol
_atom_type_description
_atom_type_scat_dispersion_real
_atom_type_scat_dispersion_imag
_atom_type_scat_source
C C 0.0033 0.0016 'International Tables Vol C Tables 4.2.6.8 and 6.1.1.4'
H H 0.0000 0.0000 'International Tables Vol C Tables 4.2.6.8 and 6.1.1.4'
Dy Dy -0.1892 4.4098 'International Tables Vol C Tables 4.2.6.8 and 6.1.1.4'
N N 0.0061 0.0033 'International Tables Vol C Tables 4.2.6.8 and 6.1.1.4'
O O 0.0106 0.0060 'International Tables Vol C Tables 4.2.6.8 and 6.1.1.4'

loop_
_geom_angle_atom_site_label_1
_geom_angle_atom_site_label_2
_geom_angle_atom_site_label_3
_geom_angle
_geom_angle_site_symmetry_1
_geom_angle_site_symmetry_3
O3A Dy1 Dy2 101.67(18) . .
O3A Dy1 O5C 68.8(3) . .
O3A Dy1 C15D 153.7(3) . .
O3A Dy1 O2D 131.7(3) . .
O4A Dy1 Dy2 33.92(18) . .
O4A Dy1 O3A 67.8(3) . .
O4A Dy1 O4C 128.6(3) . .
O4A Dy1 O5C 132.4(3) . .
O4A Dy1 C15D 91.2(3) . .
O4A Dy1 O2D 129.5(2) . .
O4A Dy1 O3D 129.2(3) . .
O4A Dy1 O4D 71.5(3) . .
O4A Dy1 O5D 68.4(2) . 8_665
O4B Dy1 Dy2 69.70(19) . .
O4B Dy1 O3A 88.8(3) . .
O4B Dy1 O4A 67.8(3) . .
O4B Dy1 O4C 77.9(3) . .
O4B Dy1 O5C 129.5(3) . .
O4B Dy1 C15D 98.0(3) . .
O4B Dy1 O2D 138.4(3) . .
O4B Dy1 O3D 72.4(3) . .
O4B Dy1 O4D 82.4(3) . .
O4B Dy1 O5D 136.0(3) . 8_665
O4C Dy1 Dy2 147.5(2) . .
O4C Dy1 O3A 74.5(3) . .
O4C Dy1 O5C 53.0(3) . .
O4C Dy1 C15D 131.8(3) . .
O4C Dy1 O2D 101.6(3) . .
O4C Dy1 O3D 69.0(3) . .
O5C Dy1 Dy2 156.37(18) . .
O5C Dy1 C15D 122.3(3) . .
O5C Dy1 O2D 71.1(3) . .
C15D Dy1 Dy2 58.06(18) . .
O2D Dy1 Dy2 104.26(17) . .
O2D Dy1 C15D 51.2(2) . .
O3D Dy1 Dy2 102.62(17) . .
O3D Dy1 O3A 141.5(2) . .
O3D Dy1 O5C 97.3(3) . .
O3D Dy1 C15D 64.2(2) . .
O3D Dy1 O2D 69.0(3) . .
O4D Dy1 Dy2 37.68(19) . .
O4D Dy1 O3A 138.8(3) . .
O4D Dy1 O4C 140.9(3) . .
O4D Dy1 O5C 143.2(3) . .
O4D Dy1 C15D 21.5(2) . .
O4D Dy1 O2D 72.3(3) . .
O4D Dy1 O3D 73.0(2) . .
O4D Dy1 O5D 79.5(2) . 8_665
O5D Dy1 Dy2 71.48(16) 8_665 .
O5D Dy1 O3A 79.4(3) 8_665 .
O5D Dy1 O4C 136.5(3) 8_665 .
O5D Dy1 O5C 85.3(2) 8_665 .
O5D Dy1 C15D 78.1(2) 8_665 .
O5D Dy1 O2D 71.4(2) 8_665 .
O5D Dy1 O3D 136.9(2) 8_665 .
Dy1 Dy2 Dy1 88.64(2) 8_665 .
C15A Dy2 Dy1 111.7(2) 8_665 .
C15A Dy2 Dy1 111.7(2) . 8_665
C15A Dy2 Dy1 60.3(2) 8_665 8_665
C15A Dy2 Dy1 60.3(2) . .
C15A Dy2 C15A 169.9(5) 8_665 .
O4A Dy2 Dy1 106.37(18) . 8_665
O4A Dy2 Dy1 34.01(19) . .
O4A Dy2 Dy1 106.38(18) 8_665 .
O4A Dy2 Dy1 34.01(19) 8_665 8_665
O4A Dy2 C15A 145.7(3) 8_665 .
O4A Dy2 C15A 145.7(3) . 8_665
O4A Dy2 C15A 26.7(3) 8_665 8_665
O4A Dy2 C15A 26.7(3) . .
O4A Dy2 O4A 135.0(4) 8_665 .
O4A Dy2 O5A 52.6(3) 8_665 8_665
O4A Dy2 O5A 52.6(3) . .
O4A Dy2 O5A 138.0(3) . 8_665
O4A Dy2 O5A 138.0(3) 8_665 .
O4A Dy2 O4D 72.4(2) . 8_665
O4A Dy2 O4D 70.8(2) 8_665 8_665
O4A Dy2 O4D 72.4(2) 8_665 .
O4A Dy2 O4D 70.7(2) . .
O4A Dy2 O6 120.7(5) . .
O4A Dy2 O6 104.2(5) 8_665 .
O5A Dy2 Dy1 85.57(18) 8_665 8_665
O5A Dy2 Dy1 85.57(18) . .
O5A Dy2 Dy1 109.4(2) . 8_665
O5A Dy2 Dy1 109.4(2) 8_665 .
O5A Dy2 C15A 158.4(3) 8_665 .
O5A Dy2 C15A 26.0(3) 8_665 8_665
O5A Dy2 C15A 26.0(3) . .
O5A Dy2 C15A 158.5(3) . 8_665
O5A Dy2 O5A 159.5(4) 8_665 .
O5B Dy2 Dy1 140.5(2) 8_665 .
O5B Dy2 Dy1 67.6(2) 8_665 8_665
O5B Dy2 Dy1 140.5(2) . 8_665
O5B Dy2 Dy1 67.6(2) . .
O5B Dy2 C15A 98.5(3) . 8_665
O5B Dy2 C15A 84.3(3) . .
O5B Dy2 C15A 98.5(3) 8_665 .
O5B Dy2 C15A 84.3(3) 8_665 8_665
O5B Dy2 O4A 71.5(3) . .
O5B Dy2 O4A 121.8(3) 8_665 .
O5B Dy2 O4A 121.8(3) . 8_665
O5B Dy2 O4A 71.5(3) 8_665 8_665
O5B Dy2 O5A 100.1(3) . .
O5B Dy2 O5A 74.2(3) . 8_665
O5B Dy2 O5A 74.2(3) 8_665 .
O5B Dy2 O5A 100.1(3) 8_665 8_665
O5B Dy2 O5B 148.2(4) . 8_665
O5B Dy2 O4D 135.2(3) . 8_665
O5B Dy2 O4D 75.0(3) . .
O5B Dy2 O4D 135.2(3) 8_665 .
O5B Dy2 O4D 75.0(3) 8_665 8_665
O5B Dy2 O6 67.6(5) 8_665 .
O5B Dy2 O6 80.8(5) . .
O4D Dy2 Dy1 67.60(16) . 8_665
O4D Dy2 Dy1 36.81(16) . .
O4D Dy2 Dy1 36.81(16) 8_665 8_665
O4D Dy2 Dy1 67.60(16) 8_665 .
O4D Dy2 C15A 96.5(3) 8_665 8_665
O4D Dy2 C15A 96.5(3) . .
O4D Dy2 C15A 75.0(3) 8_665 .
O4D Dy2 C15A 75.0(3) . 8_665
O4D Dy2 O5A 77.7(3) 8_665 .
O4D Dy2 O5A 77.7(3) . 8_665
O4D Dy2 O5A 120.5(3) . .
O4D Dy2 O5A 120.5(3) 8_665 8_665
O4D Dy2 O4D 68.7(3) . 8_665
O6 Dy2 Dy1 144.3(4) . .
O6 Dy2 Dy1 127.0(4) . 8_665
O6 Dy2 C15A 101.7(6) . .
O6 Dy2 C15A 88.4(6) . 8_665
O6 Dy2 O5A 75.7(6) . 8_665
O6 Dy2 O5A 83.9(6) . .
O6 Dy2 O4D 141.6(6) . 8_665
O6 Dy2 O4D 148.0(6) . .
N1A C1A C2A 117.2(11) . .
O1A C1A C2A 124.5(11) . .
O1A C1A N1A 118.4(11) . .
C3A C2A C1A 120.3(11) . .
C6A C2A C1A 119.7(12) . .
C6A C2A C3A 120.0(12) . .
C2A C3A C4A 121.1(11) . .
C2A C3A C9A 120.1(11) . .
C4A C3A C9A 118.7(11) . .
C3A C4A C5A 119.6(11) . .
C12A C4A C3A 119.6(11) . .
C12A C4A C5A 120.8(11) . .
N1A C5A C4A 116.8(11) . .
O2A C5A C4A 124.0(11) . .
O2A C5A N1A 119.2(11) . .
C2A C6A H6A 119.2 . .
C2A C6A C7A 121.6(14) . .
C7A C6A H6A 119.2 . .
C6A C7A H7A 120.5 . .
C8A C7A C6A 118.9(13) . .
C8A C7A H7A 120.5 . .
C7A C8A H8A 119.2 . .
C7A C8A C9A 121.7(12) . .
C9A C8A H8A 119.2 . .
C8A C9A C3A 117.6(12) . .
C10A C9A C3A 119.0(12) . .
C10A C9A C8A 123.2(12) . .
C9A C10A H10A 119.3 . .
C11A C10A C9A 121.5(13) . .
C11A C10A H10A 119.3 . .
C10A C11A H11A 120.1 . .
C10A C11A C12A 119.8(14) . .
C12A C11A H11A 120.1 . .
C4A C12A C11A 121.3(13) . .
C4A C12A H12A 119.4 . .
C11A C12A H12A 119.4 . .
C14A C13A H13A 107.2 . .
C14A C13A C15A 112.5(9) . .
C15A C13A H13A 107.2 . .
N1A C13A H13A 107.2 . .
N1A C13A C14A 112.5(9) . .
N1A C13A C15A 109.9(9) . .
C13A C14A H14A 109.6 . .
C13A C14A H14B 109.6 . .
H14A C14A H14B 108.1 . .
O3A C14A C13A 110.1(8) . .
O3A C14A H14A 109.6 . .
O3A C14A H14B 109.6 . .
C13A C15A Dy2 172.0(8) . .
O4A C15A Dy2 55.4(5) . .
O4A C15A C13A 116.8(10) . .
O5A C15A Dy2 65.1(6) . .
O5A C15A C13A 122.9(10) . .
O5A C15A O4A 120.2(10) . .
C1A N1A C13A 118.7(10) . .
C5A N1A C1A 124.3(10) . .
C5A N1A C13A 116.8(9) . .
C14A O3A Dy1 125.0(6) . .
Dy2 O4A Dy1 112.1(3) . .
C15A O4A Dy1 147.5(7) . .
C15A O4A Dy2 97.9(6) . .
C15A O5A Dy2 88.9(7) . .
N1B C1BA C2B 115.7(15) . .
O1BA C1BA C2B 126(2) . .
O1BA C1BA N1B 118(2) . .
O1BA C1BA O1BB 33.6(15) . .
O1BB C1BA C2B 118(2) . .
O1BB C1BA N1B 117(2) . .
N1B C1BB C2B 115.5(15) . .
O1BA C1BB C2B 120(2) . .
O1BA C1BB N1B 112(2) . .
O1BB C1BB C2B 123(2) . .
O1BB C1BB N1B 122(2) . .
O1BB C1BB O1BA 33.4(16) . .
C1BA C2B C1BB 10.3(11) . .
C3B C2B C1BA 120.4(13) . .
C3B C2B C1BB 120.4(13) . .
C6B C2B C1BA 119.1(16) . .
C6B C2B C1BB 118.0(16) . .
C6B C2B C3B 120.5(14) . .
C4B C3B C2B 120.2(12) . .
C9B C3B C2B 119.4(13) . .
C9B C3B C4B 120.3(14) . .
C3B C4B C5B 119.2(12) . .
C12B C4B C3B 120.0(12) . .
C12B C4B C5B 120.8(12) . .
N1B C5B C4B 119.5(12) . .
O2B C5B C4B 121.6(13) . .
O2B C5B N1B 118.8(12) . .
C2B C6B H6B 120.3 . .
C2B C6B C7B 119.3(17) . .
C7B C6B H6B 120.3 . .
C6B C7B H7B 119.3 . .
C8B C7B C6B 121.3(15) . .
C8B C7B H7B 119.3 . .
C7B C8B H8B 119.7 . .
C7B C8B C9B 120.7(14) . .
C9B C8B H8B 119.7 . .
C3B C9B C8B 118.7(15) . .
C3B C9B C10B 118.5(14) . .
C10B C9B C8B 122.8(14) . .
C9B C10B H10B 119.8 . .
C11B C10B C9B 120.5(15) . .
C11B C10B H10B 119.8 . .
C10B C11B H11B 119.8 . .
C10B C11B C12B 120.5(16) . .
C12B C11B H11B 119.8 . .
C4B C12B C11B 120.2(15) . .
C4B C12B H12B 119.9 . .
C11B C12B H12B 119.9 . .
C14B C13B H13B 106.9 . .
C14B C13B C15B 112.1(11) . .
C15B C13B H13B 106.9 . .
N1B C13B H13B 106.9 . .
N1B C13B C14B 112.5(11) . .
N1B C13B C15B 111.2(9) . .
C13B C14B H14C 109.6 . .
C13B C14B H14D 109.6 . .
H14C C14B H14D 108.1 . .
O3B C14B C13B 110.2(14) . .
O3B C14B H14C 109.6 . .
O3B C14B H14D 109.6 . .
O4B C15B C13B 119.3(10) . .
O4B C15B O5B 127.0(10) . .
O5B C15B C13B 113.7(11) . .
C1BA N1B C1BB 10.9(11) . .
C1BA N1B C13B 117.1(13) . .
C1BB N1B C13B 116.0(12) . .
C5B N1B C1BA 123.6(13) . .
C5B N1B C1BB 124.2(12) . .
C5B N1B C13B 119.2(11) . .
C1BA O1BA C1BB 11.7(13) . .
O1BB O1BA C1BA 79(2) . .
O1BB O1BA C1BB 67(2) . .
C1BB O1BB C1BA 11.9(13) . .
O1BA O1BB C1BA 68(2) . .
O1BA O1BB C1BB 80(3) . .
C15B O4B Dy1 134.2(7) . .
C15B O5B Dy2 133.4(7) . .
N1C C1C C2C 118.5(11) . .
O1C C1C C2C 122.8(13) . .
O1C C1C N1C 118.6(13) . .
C3C C2C C1C 118.7(12) . .
C6C C2C C1C 121.4(14) . .
C6C C2C C3C 119.8(14) . .
C4C C3C C2C 121.4(12) . .
C4C C3C C9C 119.0(13) . .
C9C C3C C2C 119.7(13) . .
C3C C4C C5C 119.4(12) . .
C12C C4C C3C 120.2(13) . .
C12C C4C C5C 120.3(13) . .
N1C C5C C4C 118.6(11) . .
O2C C5C C4C 122.5(12) . .
O2C C5C N1C 118.9(12) . .
C2C C6C H6C 120.0 . .
C2C C6C C7C 120.0(16) . .
C7C C6C H6C 120.0 . .
C6C C7C H7C 119.8 . .
C8C C7C C6C 120.3(16) . .
C8C C7C H7C 119.8 . .
C7C C8C H8C 119.1 . .
C7C C8C C9C 121.8(16) . .
C9C C8C H8C 119.1 . .
C3C C9C C8C 118.3(14) . .
C10C C9C C3C 120.1(14) . .
C10C C9C C8C 121.5(14) . .
C9C C10C H10C 120.1 . .
C11C C10C C9C 119.8(14) . .
C11C C10C H10C 120.1 . .
C10C C11C H11C 120.0 . .
C10C C11C C12C 119.9(14) . .
C12C C11C H11C 120.0 . .
C4C C12C C11C 120.9(15) . .
C4C C12C H12C 119.6 . .
C11C C12C H12C 119.6 . .
C14C C13C H13C 105.3 . .
C14C C13C C15C 116(2) . .
C15C C13C H13C 105.3 . .
N1C C13C H13C 105.3 . .
N1C C13C C14C 112.9(18) . .
N1C C13C C15C 111.3(11) . .
C13C C14C H14E 108.0 . .
C13C C14C H14F 108.0 . .
H14E C14C H14F 107.2 . .
O3C C14C C13C 117(3) . .
O3C C14C H14E 108.0 . .
O3C C14C H14F 108.0 . .
C14Z C13Z H13Z 105.4 . .
C14Z C13Z C15C 114.1(19) . .
C15C C13Z H13Z 105.4 . .
N1C C13Z H13Z 105.4 . .
N1C C13Z C14Z 114(2) . .
N1C C13Z C15C 111.3(11) . .
C13Z C14Z H14G 110.2 . .
C13Z C14Z H14H 110.2 . .
H14G C14Z H14H 108.5 . .
O3Z C14Z C13Z 108(2) . .
O3Z C14Z H14G 110.2 . .
O3Z C14Z H14H 110.2 . .
O4C C15C C13C 119.9(10) . .
O4C C15C C13Z 119.9(10) . .
O4C C15C O5C 121.1(10) . .
O5C C15C C13C 118.9(11) . .
O5C C15C C13Z 118.9(11) . .
C1C N1C C13C 117.9(11) . .
C1C N1C C13Z 117.9(11) . .
C5C N1C C1C 123.0(11) . .
C5C N1C C13C 119.0(11) . .
C5C N1C C13Z 119.0(11) . .
C15C O4C Dy1 93.8(7) . .
C15C O5C Dy1 92.0(7) . .
N1D C1D C2D 115.5(11) . .
O1D C1D C2D 124.9(12) . .
O1D C1D N1D 119.6(12) . .
C3D C2D C1D 120.8(11) . .
C6D C2D C1D 118.3(12) . .
C6D C2D C3D 120.9(11) . .
C2D C3D C4D 120.9(11) . .
C9D C3D C2D 120.0(12) . .
C9D C3D C4D 119.0(12) . .
C3D C4D C5D 118.5(11) . .
C12D C4D C3D 120.3(11) . .
C12D C4D C5D 121.1(11) . .
N1D C5D C4D 118.7(10) . .
O2D C5D C4D 121.9(11) . .
O2D C5D N1D 119.3(11) . .
C2D C6D H6D 121.2 . .
C7D C6D C2D 117.7(13) . .
C7D C6D H6D 121.2 . .
C6D C7D H7D 119.1 . .
C8D C7D C6D 121.8(13) . .
C8D C7D H7D 119.1 . .
C7D C8D H8D 119.7 . .
C9D C8D C7D 120.6(14) . .
C9D C8D H8D 119.7 . .
C8D C9D C3D 119.0(14) . .
C8D C9D C10D 122.4(13) . .
C10D C9D C3D 118.6(12) . .
C9D C10D H10D 119.5 . .
C11D C10D C9D 121.0(13) . .
C11D C10D H10D 119.5 . .
C10D C11D H11D 120.3 . .
C10D C11D C12D 119.5(14) . .
C12D C11D H11D 120.3 . .
C4D C12D C11D 121.7(12) . .
C4D C12D H12D 119.2 . .
C11D C12D H12D 119.2 . .
C14D C13D H13D 106.9 . .
C15D C13D H13D 106.9 . .
C15D C13D C14D 114.1(10) . .
N1D C13D H13D 106.9 . .
N1D C13D C14D 111.9(10) . .
N1D C13D C15D 109.7(9) . .
C13D C14D H14I 109.7 . .
C13D C14D H14J 109.7 . .
H14I C14D H14J 108.2 . .
O3D C14D C13D 109.7(10) . .
O3D C14D H14I 109.7 . .
O3D C14D H14J 109.7 . .
C13D C15D Dy1 96.4(7) . .
O4D C15D Dy1 43.5(5) . .
O4D C15D C13D 116.6(9) . .
O5D C15D Dy1 129.9(7) . .
O5D C15D C13D 118.4(10) . .
O5D C15D O4D 124.8(10) . .
C1D N1D C13D 116.1(10) . .
C5D N1D C1D 125.0(10) . .
C5D N1D C13D 118.9(10) . .
C5D O2D Dy1 146.6(8) . .
C14D O3D Dy1 122.5(6) . .
Dy1 O4D Dy2 105.5(3) . .
C15D O4D Dy1 114.9(6) . .
C15D O4D Dy2 133.9(6) . .
C15D O5D Dy1 134.2(7) . 8_665
C1S O6 Dy2 135(2) . .
O6 C1S H1SA 111.2 . .
O6 C1S H1SB 111.2 . .
O6 C1S C2S 103(4) . .
H1SA C1S H1SB 109.1 . .
C2S C1S H1SA 111.2 . .
C2S C1S H1SB 111.2 . .
C1S C2S H2SA 109.5 . .
C1S C2S H2SB 109.5 . .
C1S C2S H2SC 109.5 . .
H2SA C2S H2SB 109.5 . .
H2SA C2S H2SC 109.5 . .
H2SB C2S H2SC 109.5 . .

loop_
_geom_bond_atom_site_label_1
_geom_bond_atom_site_label_2
_geom_bond_distance
_geom_bond_site_symmetry_2
Dy1 Dy2 3.8860(7) .
Dy1 O3A 2.445(8) .
Dy1 O4A 2.345(8) .
Dy1 O4B 2.329(7) .
Dy1 O4C 2.421(7) .
Dy1 O5C 2.445(8) .
Dy1 C15D 3.181(11) .
Dy1 O2D 2.457(8) .
Dy1 O3D 2.435(8) .
Dy1 O4D 2.416(7) .
Dy1 O5D 2.418(7) 8_665
Dy2 Dy1 3.8859(7) 8_665
Dy2 C15A 2.815(11) .
Dy2 C15A 2.815(11) 8_665
Dy2 O4A 2.340(7) .
Dy2 O4A 2.340(7) 8_665
Dy2 O5A 2.553(8) 8_665
Dy2 O5A 2.553(8) .
Dy2 O5B 2.318(9) .
Dy2 O5B 2.318(9) 8_665
Dy2 O4D 2.465(8) 8_665
Dy2 O4D 2.465(8) .
Dy2 O6 2.398(17) .
C1A C2A 1.458(17) .
C1A N1A 1.411(15) .
C1A O1A 1.218(15) .
C2A C3A 1.398(17) .
C2A C6A 1.374(17) .
C3A C4A 1.422(17) .
C3A C9A 1.425(17) .
C4A C5A 1.470(17) .
C4A C12A 1.367(17) .
C5A N1A 1.403(15) .
C5A O2A 1.217(15) .
C6A H6A 0.9500 .
C6A C7A 1.402(19) .
C7A H7A 0.9500 .
C7A C8A 1.37(2) .
C8A H8A 0.9500 .
C8A C9A 1.425(19) .
C9A C10A 1.39(2) .
C10A H10A 0.9500 .
C10A C11A 1.36(2) .
C11A H11A 0.9500 .
C11A C12A 1.399(19) .
C12A H12A 0.9500 .
C13A H13A 1.0000 .
C13A C14A 1.523(15) .
C13A C15A 1.525(15) .
C13A N1A 1.442(14) .
C14A H14A 0.9900 .
C14A H14B 0.9900 .
C14A O3A 1.432(13) .
C15A O4A 1.276(13) .
C15A O5A 1.235(14) .
C1BA C2B 1.49(2) .
C1BA N1B 1.42(2) .
C1BA O1BA 1.21(2) .
C1BA O1BB 1.29(3) .
C1BB C2B 1.50(2) .
C1BB N1B 1.42(2) .
C1BB O1BA 1.30(3) .
C1BB O1BB 1.22(2) .
C2B C3B 1.42(2) .
C2B C6B 1.37(2) .
C3B C4B 1.411(19) .
C3B C9B 1.381(19) .
C4B C5B 1.479(18) .
C4B C12B 1.334(18) .
C5B N1B 1.360(17) .
C5B O2B 1.231(16) .
C6B H6B 0.9500 .
C6B C7B 1.39(2) .
C7B H7B 0.9500 .
C7B C8B 1.34(2) .
C8B H8B 0.9500 .
C8B C9B 1.43(2) .
C9B C10B 1.42(2) .
C10B H10B 0.9500 .
C10B C11B 1.33(2) .
C11B H11B 0.9500 .
C11B C12B 1.43(2) .
C12B H12B 0.9500 .
C13B H13B 1.0000 .
C13B C14B 1.483(19) .
C13B C15B 1.566(15) .
C13B N1B 1.482(16) .
C14B H14C 0.9900 .
C14B H14D 0.9900 .
C14B O3B 1.401(17) .
C15B O4B 1.216(14) .
C15B O5B 1.271(14) .
O1BA O1BB 0.73(3) .
C1C C2C 1.46(2) .
C1C N1C 1.411(18) .
C1C O1C 1.242(16) .
C2C C3C 1.426(19) .
C2C C6C 1.38(2) .
C3C C4C 1.392(18) .
C3C C9C 1.413(19) .
C4C C5C 1.476(18) .
C4C C12C 1.372(18) .
C5C N1C 1.372(16) .
C5C O2C 1.229(15) .
C6C H6C 0.9500 .
C6C C7C 1.42(2) .
C7C H7C 0.9500 .
C7C C8C 1.35(2) .
C8C H8C 0.9500 .
C8C C9C 1.42(2) .
C9C C10C 1.392(19) .
C10C H10C 0.9500 .
C10C C11C 1.38(2) .
C11C H11C 0.9500 .
C11C C12C 1.39(2) .
C12C H12C 0.9500 .
C13C H13C 1.0000 .
C13C C14C 1.46(3) .
C13C C15C 1.539(17) .
C13C N1C 1.449(18) .
C14C H14E 0.9900 .
C14C H14F 0.9900 .
C14C O3C 1.449(14) .
C13Z H13Z 1.0000 .
C13Z C14Z 1.46(3) .
C13Z C15C 1.539(17) .
C13Z N1C 1.449(18) .
C14Z H14G 0.9900 .
C14Z H14H 0.9900 .
C14Z O3Z 1.448(14) .
C15C O4C 1.233(15) .
C15C O5C 1.261(14) .
C1D C2D 1.469(17) .
C1D N1D 1.432(16) .
C1D O1D 1.222(15) .
C2D C3D 1.409(17) .
C2D C6D 1.401(17) .
C3D C4D 1.438(17) .
C3D C9D 1.402(18) .
C4D C5D 1.463(16) .
C4D C12D 1.308(17) .
C5D N1D 1.369(15) .
C5D O2D 1.214(13) .
C6D H6D 0.9500 .
C6D C7D 1.396(19) .
C7D H7D 0.9500 .
C7D C8D 1.39(2) .
C8D H8D 0.9500 .
C8D C9D 1.39(2) .
C9D C10D 1.40(2) .
C10D H10D 0.9500 .
C10D C11D 1.363(19) .
C11D H11D 0.9500 .
C11D C12D 1.411(18) .
C12D H12D 0.9500 .
C13D H13D 1.0000 .
C13D C14D 1.540(16) .
C13D C15D 1.508(16) .
C13D N1D 1.487(15) .
C14D H14I 0.9900 .
C14D H14J 0.9900 .
C14D O3D 1.422(13) .
C15D O4D 1.288(13) .
C15D O5D 1.238(13) .
O5D Dy1 2.418(7) 8_665
O6 C1S 1.449(14) .
C1S H1SA 0.9900 .
C1S H1SB 0.9900 .
C1S C2S 1.50(3) .
C2S H2SA 0.9800 .
C2S H2SB 0.9800 .
C2S H2SC 0.9800 .

loop_
_geom_torsion_atom_site_label_1
_geom_torsion_atom_site_label_2
_geom_torsion_atom_site_label_3
_geom_torsion_atom_site_label_4
_geom_torsion
_geom_torsion_site_symmetry_4
Dy1 C15D O4D Dy2 149.1(11) .
Dy1 C15D O5D Dy1 -60.8(11) 8_665
Dy2 C15A O4A Dy1 157.5(13) .
Dy2 O6 C1S C2S -113(4) .
C1A C2A C3A C4A 5.6(16) .
C1A C2A C3A C9A -176.6(10) .
C1A C2A C6A C7A 177.9(11) .
C2A C1A N1A C5A -3.9(15) .
C2A C1A N1A C13A -179.2(9) .
C2A C3A C4A C5A 0.2(16) .
C2A C3A C4A C12A -179.5(10) .
C2A C3A C9A C8A -2.9(16) .
C2A C3A C9A C10A -178.5(10) .
C2A C6A C7A C8A 0.3(18) .
C3A C2A C6A C7A 0.1(17) .
C3A C4A C5A N1A -7.4(15) .
C3A C4A C5A O2A 173.7(10) .
C3A C4A C12A C11A -2.1(18) .
C3A C9A C10A C11A -2.0(18) .
C4A C3A C9A C8A 175.0(10) .
C4A C3A C9A C10A -0.6(16) .
C4A C5A N1A C1A 9.4(15) .
C4A C5A N1A C13A -175.2(9) .
C5A C4A C12A C11A 178.1(11) .
C6A C2A C3A C4A -176.6(11) .
C6A C2A C3A C9A 1.2(16) .
C6A C7A C8A C9A -2.1(18) .
C7A C8A C9A C3A 3.3(18) .
C7A C8A C9A C10A 178.7(12) .
C8A C9A C10A C11A -177.4(12) .
C9A C3A C4A C5A -177.7(10) .
C9A C3A C4A C12A 2.6(16) .
C9A C10A C11A C12A 2.6(19) .
C10A C11A C12A C4A -0.5(19) .
C12A C4A C5A N1A 172.3(10) .
C12A C4A C5A O2A -6.6(18) .
C13A C14A O3A Dy1 -75.0(11) .
C13A C15A O4A Dy1 -24.7(18) .
C13A C15A O4A Dy2 177.8(8) .
C13A C15A O5A Dy2 -178.8(10) .
C14A C13A C15A O4A -21.3(14) .
C14A C13A C15A O5A 163.5(11) .
C14A C13A N1A C1A 98.6(11) .
C14A C13A N1A C5A -77.1(12) .
C15A C13A C14A O3A 64.6(12) .
C15A C13A N1A C1A -135.2(10) .
C15A C13A N1A C5A 49.1(12) .
N1A C1A C2A C3A -3.9(15) .
N1A C1A C2A C6A 178.2(10) .
N1A C13A C14A O3A -170.7(9) .
N1A C13A C15A O4A -147.5(9) .
N1A C13A C15A O5A 37.4(15) .
O1A C1A C2A C3A 177.2(11) .
O1A C1A C2A C6A -0.6(17) .
O1A C1A N1A C5A 175.0(10) .
O1A C1A N1A C13A -0.3(14) .
O2A C5A N1A C1A -171.7(10) .
O2A C5A N1A C13A 3.8(15) .
O4A C15A O5A Dy2 6.3(10) .
O5A C15A O4A Dy1 150.5(10) .
O5A C15A O4A Dy2 -6.9(11) .
C1BA C2B C3B C4B 3(2) .
C1BA C2B C3B C9B -179.8(14) .
C1BA C2B C6B C7B 177.7(16) .
C1BA O1BA O1BB C1BB 1.5(14) .
C1BB C2B C3B C4B -9(2) .
C1BB C2B C3B C9B 168.2(14) .
C1BB C2B C6B C7B -170.6(16) .
C1BB O1BA O1BB C1BA -1.5(14) .
C2B C1BA N1B C1BB -82(4) .
C2B C1BA N1B C5B 14(2) .
C2B C1BA N1B C13B -169.0(13) .
C2B C1BA O1BA C1BB 93(4) .
C2B C1BA O1BA O1BB 86(6) .
C2B C1BA O1BB C1BB 72(3) .
C2B C1BA O1BB O1BA -115(5) .
C2B C1BB N1B C1BA 81(4) .
C2B C1BB N1B C5B -10(2) .
C2B C1BB N1B C13B 179.7(13) .
C2B C1BB O1BA C1BA -68(3) .
C2B C1BB O1BA O1BB 105(5) .
C2B C1BB O1BB C1BA -89(3) .
C2B C1BB O1BB O1BA -96(5) .
C2B C3B C4B C5B 2.7(17) .
C2B C3B C4B C12B -178.8(12) .
C2B C3B C9B C8B 1.8(18) .
C2B C3B C9B C10B 179.7(12) .
C2B C6B C7B C8B 2(3) .
C3B C2B C6B C7B -2(2) .
C3B C4B C5B N1B 0.4(15) .
C3B C4B C5B O2B -176.6(11) .
C3B C4B C12B C11B -2.9(16) .
C3B C9B C10B C11B 1.3(19) .
C4B C3B C9B C8B 179.4(11) .
C4B C3B C9B C10B -2.8(17) .
C4B C5B N1B C1BA -9.6(18) .
C4B C5B N1B C1BB 3.5(19) .
C4B C5B N1B C13B 173.8(9) .
C5B C4B C12B C11B 175.6(10) .
C6B C2B C3B C4B -177.3(13) .
C6B C2B C3B C9B 0(2) .
C6B C7B C8B C9B 0(2) .
C7B C8B C9B C3B -1.8(19) .
C7B C8B C9B C10B -179.5(13) .
C8B C9B C10B C11B 179.0(12) .
C9B C3B C4B C5B -174.8(10) .
C9B C3B C4B C12B 3.7(17) .
C9B C10B C11B C12B -0.5(19) .
C10B C11B C12B C4B 1.4(18) .
C12B C4B C5B N1B -178.1(10) .
C12B C4B C5B O2B 4.9(17) .
C13B C15B O4B Dy1 -159.1(8) .
C13B C15B O5B Dy2 137.4(9) .
C14B C13B C15B O4B -3.8(18) .
C14B C13B C15B O5B 177.5(12) .
C14B C13B N1B C1BA 113.4(16) .
C14B C13B N1B C1BB 101.3(17) .
C14B C13B N1B C5B -69.8(14) .
C15B C13B C14B O3B 167.5(12) .
C15B C13B N1B C1BA -120.0(15) .
C15B C13B N1B C1BB -132.1(14) .
C15B C13B N1B C5B 56.8(14) .
N1B C1BA C2B C1BB 82(4) .
N1B C1BA C2B C3B -11(2) .
N1B C1BA C2B C6B 169.3(15) .
N1B C1BA O1BA C1BB -91(3) .
N1B C1BA O1BA O1BB -98(5) .
N1B C1BA O1BB C1BB -72(3) .
N1B C1BA O1BB O1BA 101(6) .
N1B C1BB C2B C1BA -81(4) .
N1B C1BB C2B C3B 12(2) .
N1B C1BB C2B C6B -179.3(15) .
N1B C1BB O1BA C1BA 72(3) .
N1B C1BB O1BA O1BB -115(5) .
N1B C1BB O1BB C1BA 89(3) .
N1B C1BB O1BB O1BA 82(6) .
N1B C13B C14B O3B -66.4(17) .
N1B C13B C15B O4B -130.6(12) .
N1B C13B C15B O5B 50.7(15) .
O1BA C1BA C2B C1BB -101(5) .
O1BA C1BA C2B C3B 166(2) .
O1BA C1BA C2B C6B -14(3) .
O1BA C1BA N1B C1BB 101(5) .
O1BA C1BA N1B C5B -162(2) .
O1BA C1BA N1B C13B 14(3) .
O1BA C1BA O1BB C1BB -173(7) .
O1BA C1BB C2B C1BA 59(4) .
O1BA C1BB C2B C3B 152(2) .
O1BA C1BB C2B C6B -40(3) .
O1BA C1BB N1B C1BA -61(4) .
O1BA C1BB N1B C5B -152.0(19) .
O1BA C1BB N1B C13B 37(2) .
O1BA C1BB O1BB C1BA 7(6) .
O1BB C1BA C2B C1BB -63(4) .
O1BB C1BA C2B C3B -156(2) .
O1BB C1BA C2B C6B 24(3) .
O1BB C1BA N1B C1BB 63(4) .
O1BB C1BA N1B C5B 159.7(17) .
O1BB C1BA N1B C13B -24(2) .
O1BB C1BA O1BA C1BB 7(6) .
O1BB C1BB C2B C1BA 98(5) .
O1BB C1BB C2B C3B -169(2) .
O1BB C1BB C2B C6B -1(3) .
O1BB C1BB N1B C1BA -97(5) .
O1BB C1BB N1B C5B 172(2) .
O1BB C1BB N1B C13B 1(3) .
O1BB C1BB O1BA C1BA -173(7) .
O2B C5B N1B C1BA 167.6(14) .
O2B C5B N1B C1BB -179.3(14) .
O2B C5B N1B C13B -9.0(16) .
O4B C15B O5B Dy2 -41(2) .
O5B C15B O4B Dy1 19(2) .
C1C C2C C3C C4C 2.1(17) .
C1C C2C C3C C9C -177.4(11) .
C1C C2C C6C C7C 178.7(12) .
C2C C1C N1C C5C 7.4(16) .
C2C C1C N1C C13C -175.8(10) .
C2C C1C N1C C13Z -175.8(10) .
C2C C3C C4C C5C 1.0(17) .
C2C C3C C4C C12C -177.6(11) .
C2C C3C C9C C8C -2.9(18) .
C2C C3C C9C C10C 178.6(11) .
C2C C6C C7C C8C 0(2) .
C3C C2C C6C C7C -2(2) .
C3C C4C C5C N1C 0.0(15) .
C3C C4C C5C O2C 179.9(10) .
C3C C4C C12C C11C -0.9(17) .
C3C C9C C10C C11C -1.2(18) .
C4C C3C C9C C8C 177.7(11) .
C4C C3C C9C C10C -0.9(17) .
C4C C5C N1C C1C -4.3(15) .
C4C C5C N1C C13C 179.0(10) .
C4C C5C N1C C13Z 179.0(10) .
C5C C4C C12C C11C -179.4(10) .
C6C C2C C3C C4C -177.6(12) .
C6C C2C C3C C9C 2.9(19) .
C6C C7C C8C C9C 0(2) .
C7C C8C C9C C3C 2(2) .
C7C C8C C9C C10C -179.9(13) .
C8C C9C C10C C11C -179.7(12) .
C9C C3C C4C C5C -179.5(10) .
C9C C3C C4C C12C 1.9(17) .
C9C C10C C11C C12C 2.2(18) .
C10C C11C C12C C4C -1.2(17) .
C12C C4C C5C N1C 178.6(10) .
C12C C4C C5C O2C -1.6(17) .
C13C C15C O4C Dy1 175.2(10) .
C13C C15C O5C Dy1 -175.2(10) .
C14C C13C C15C O4C -16(3) .
C14C C13C C15C O5C 163(2) .
C14C C13C N1C C1C 107(3) .
C14C C13C N1C C5C -76(3) .
C13Z C15C O4C Dy1 175.2(10) .
C13Z C15C O5C Dy1 -175.2(10) .
C14Z C13Z C15C O4C -15(3) .
C14Z C13Z C15C O5C 163(3) .
C14Z C13Z N1C C1C 107.8(19) .
C14Z C13Z N1C C5C -75(2) .
C15C C13C C14C O3C 46(5) .
C15C C13C N1C C1C -121.1(11) .
C15C C13C N1C C5C 55.8(14) .
C15C C13Z C14Z O3Z 150(3) .
C15C C13Z N1C C1C -121.1(11) .
C15C C13Z N1C C5C 55.8(14) .
N1C C1C C2C C3C -6.1(16) .
N1C C1C C2C C6C 173.5(11) .
N1C C13C C14C O3C 175(3) .
N1C C13C C15C O4C -146.1(12) .
N1C C13C C15C O5C 32.2(16) .
N1C C13Z C14Z O3Z -81(4) .
N1C C13Z C15C O4C -146.1(12) .
N1C C13Z C15C O5C 32.2(16) .
O1C C1C C2C C3C 178.1(12) .
O1C C1C C2C C6C -2.2(19) .
O1C C1C N1C C5C -176.6(11) .
O1C C1C N1C C13C 0.1(16) .
O1C C1C N1C C13Z 0.1(16) .
O2C C5C N1C C1C 175.8(10) .
O2C C5C N1C C13C -0.9(15) .
O2C C5C N1C C13Z -0.9(15) .
O4C C15C O5C Dy1 3.0(12) .
O5C C15C O4C Dy1 -3.1(12) .
C1D C2D C3D C4D 3.7(15) .
C1D C2D C3D C9D -179.2(10) .
C1D C2D C6D C7D 179.0(10) .
C2D C1D N1D C5D -8.1(15) .
C2D C1D N1D C13D 173.8(9) .
C2D C3D C4D C5D -3.0(15) .
C2D C3D C4D C12D 174.7(10) .
C2D C3D C9D C8D 1.1(17) .
C2D C3D C9D C10D -175.2(11) .
C2D C6D C7D C8D -0.6(18) .
C3D C2D C6D C7D 0.7(16) .
C3D C4D C5D N1D -3.1(14) .
C3D C4D C5D O2D -179.5(10) .
C3D C4D C12D C11D 1.4(17) .
C3D C9D C10D C11D -0.7(19) .
C4D C3D C9D C8D 178.2(10) .
C4D C3D C9D C10D 2.0(16) .
C4D C5D N1D C1D 8.9(15) .
C4D C5D N1D C13D -173.0(9) .
C4D C5D O2D Dy1 -136.3(11) .
C5D C4D C12D C11D 179.1(11) .
C6D C2D C3D C4D -178.0(10) .
C6D C2D C3D C9D -0.9(16) .
C6D C7D C8D C9D 0.8(19) .
C7D C8D C9D C3D -1.0(18) .
C7D C8D C9D C10D 175.1(12) .
C8D C9D C10D C11D -176.8(12) .
C9D C3D C4D C5D 179.9(10) .
C9D C3D C4D C12D -2.4(16) .
C9D C10D C11D C12D 0(2) .
C10D C11D C12D C4D 0(2) .
C12D C4D C5D N1D 179.2(10) .
C12D C4D C5D O2D 2.8(16) .
C13D C14D O3D Dy1 55.1(11) .
C13D C15D O4D Dy1 69.7(10) .
C13D C15D O4D Dy2 -141.3(8) .
C13D C15D O5D Dy1 171.1(7) 8_665
C14D C13D C15D Dy1 42.9(10) .
C14D C13D C15D O4D 2.4(14) .
C14D C13D C15D O5D -174.5(9) .
C14D C13D N1D C1D 90.7(12) .
C14D C13D N1D C5D -87.5(12) .
C15D C13D C14D O3D -68.7(12) .
C15D C13D N1D C1D -141.6(10) .
C15D C13D N1D C5D 40.2(14) .
N1D C1D C2D C3D 1.5(14) .
N1D C1D C2D C6D -176.9(10) .
N1D C5D O2D Dy1 47.3(18) .
N1D C13D C14D O3D 56.6(13) .
N1D C13D C15D Dy1 -83.5(9) .
N1D C13D C15D O4D -124.1(10) .
N1D C13D C15D O5D 59.0(13) .
O1D C1D C2D C3D -177.0(10) .
O1D C1D C2D C6D 4.7(16) .
O1D C1D N1D C5D 170.5(10) .
O1D C1D N1D C13D -7.7(15) .
O2D C5D N1D C1D -174.6(10) .
O2D C5D N1D C13D 3.5(15) .
O4D C15D O5D Dy1 -5.6(15) 8_665
O5D C15D O4D Dy1 -113.6(9) .
O5D C15D O4D Dy2 35.4(15) .
